data_2105920
loop_
_publ_author_name
'Allan, David R.'
'Bailey, Daniel'
'Bird, Nigel'
'Blake, Alexander J.'
'Champness, Neil R.'
'Huang, Deguang'
'Keane, Conal P.'
'McMaster, Jonathan'
'Prior, Timothy J.'
'Tidey, Jeremiah P.'
'Schr\"oder, Martin'

_publ_section_title
;
 High-pressure studies of palladium and platinum thioether macrocyclic
 dihalide complexes
;
_journal_coeditor_code XK5015
_journal_issue 3
_journal_name_full 'Acta Crystallographica Section B'
_journal_page_first 469
_journal_page_last 486
_journal_paper_doi 10.1107/S2052520614008786
_journal_volume 70
_journal_year 2014
_chemical_formula_moiety 'C6 H12 I2 Pd S3'
_chemical_formula_sum 'C6 H12 I2 Pd S3'
_chemical_formula_weight 540.54
_chemical_name_systematic
;
 ?
;
_space_group_IT_number 19
_symmetry_cell_setting orthorhombic
_symmetry_space_group_name_Hall 'P 2ac 2ab'
_symmetry_space_group_name_H-M 'P 21 21 21'
_atom_sites_solution_hydrogens geom
_atom_sites_solution_primary isomor
_audit_creation_method SHELXL97
_cell_angle_alpha 90.00
_cell_angle_beta 90.00
_cell_angle_gamma 90.00
_cell_formula_units_Z 4
_cell_length_a 7.2598(14)
_cell_length_b 11.824(6)
_cell_length_c 12.514(6)
_cell_measurement_pressure 3000000
_cell_measurement_reflns_used 1077
_cell_measurement_temperature 296(2)
_cell_measurement_theta_max 28.94
_cell_measurement_theta_min 2.28
_cell_volume 1074.2(8)
_computing_cell_refinement
;
CrysAlisPro, Oxford Diffraction Ltd.,
Version 1.171.34.40 (release 27-08-2010 CrysAlis171 .NET)
(compiled Aug 27 2010,11:50:40)
;
_computing_data_collection
;
CrysAlisPro, Oxford Diffraction Ltd.,
Version 1.171.34.40 (release 27-08-2010 CrysAlis171 .NET)
(compiled Aug 27 2010,11:50:40)
;
_computing_data_reduction
;
CrysAlisPro, Oxford Diffraction Ltd.,
Version 1.171.34.40 (release 27-08-2010 CrysAlis171 .NET)
(compiled Aug 27 2010,11:50:40)
;
_computing_molecular_graphics 'Bruker SHELXTL(Sheldrick, 2008)'
_computing_publication_material 'enCIFer (Allen et al., 2004);PLATON (Spek, 2003);SHELXTL (Sheldrick, 2008)'
_computing_structure_refinement 'SHELXL97 (Sheldrick, 2008)'
_diffrn_ambient_temperature 296(2)
_diffrn_detector_area_resol_mean 28.57
_diffrn_measured_fraction_theta_full 0.468
_diffrn_measured_fraction_theta_max 0.427
_diffrn_measurement_device_type 'CrystalLogic kappa goniometer; Rigaku Saturn 724+ CCD area detector'
_diffrn_measurement_method \w
_diffrn_radiation_monochromator 'silicon double crystal'
_diffrn_radiation_source 'Diamond Light Source Beamline I19'
_diffrn_radiation_type synchrotron
_diffrn_radiation_wavelength 0.6889
_diffrn_reflns_av_R_equivalents 0.130
_diffrn_reflns_av_sigmaI/netI 0.178
_diffrn_reflns_limit_h_max 8
_diffrn_reflns_limit_h_min -10
_diffrn_reflns_limit_k_max 11
_diffrn_reflns_limit_k_min -12
_diffrn_reflns_limit_l_max 12
_diffrn_reflns_limit_l_min -13
_diffrn_reflns_number 3739
_diffrn_reflns_theta_full 27.50
_diffrn_reflns_theta_max 28.94
_diffrn_reflns_theta_min 2.30
_exptl_absorpt_coefficient_mu 8.003
_exptl_absorpt_correction_T_max 1.000
_exptl_absorpt_correction_T_min 0.543
_exptl_absorpt_correction_type multi-scan
_exptl_absorpt_process_details
;
CrysAlisPro, Oxford Diffraction Ltd.,
Version 1.171.34.40 (release 27-08-2010 CrysAlis171 .NET)
(compiled Aug 27 2010,11:50:40)
Empirical absorption correction using spherical harmonics,
 implemented in SCALE3 ABSPACK scaling algorithm.
;
_exptl_crystal_colour red
_exptl_crystal_density_diffrn 3.342
_exptl_crystal_density_method 'not measured'
_exptl_crystal_description needle
_exptl_crystal_F_000 992
_exptl_crystal_size_max 0.17
_exptl_crystal_size_mid 0.04
_exptl_crystal_size_min 0.02
_refine_diff_density_max 0.93
_refine_diff_density_min -0.99
_refine_ls_abs_structure_details 'Flack H D (1983), Acta Cryst. A39, 876-881'
_refine_ls_abs_structure_Flack 0.06(8)
_refine_ls_extinction_method none
_refine_ls_goodness_of_fit_ref 0.86
_refine_ls_hydrogen_treatment constr
_refine_ls_matrix_type full
_refine_ls_number_parameters 109
_refine_ls_number_reflns 1284
_refine_ls_number_restraints 93
_refine_ls_restrained_S_all 0.84
_refine_ls_R_factor_all 0.113
_refine_ls_R_factor_gt 0.0590
_refine_ls_shift/su_max 0.001
_refine_ls_shift/su_mean 0.000
_refine_ls_structure_factor_coef Fsqd
_refine_ls_weighting_details 'calc w=1/[\s^2^(Fo^2^)+(0.027P)^2^] where P=(Fo^2^+2Fc^2^)/3'
_refine_ls_weighting_scheme calc
_refine_ls_wR_factor_gt 0.0812
_refine_ls_wR_factor_ref 0.0921
_reflns_number_gt 738
_reflns_number_total 1285
_reflns_threshold_expression >2sigma(I)
_cod_data_source_file xk5015sup1.cif
_cod_data_source_block cmpd_5_30.0_kbar
_cod_original_cell_volume 1074.3(8)
_cod_database_code 2105920
_cod_database_fobs_code 2105920

loop_
_symmetry_equiv_pos_as_xyz
'x, y, z'
'-x+1/2, -y, z+1/2'
'-x, y+1/2, -z+1/2'
'x+1/2, -y+1/2, -z'

loop_
_atom_site_type_symbol
_atom_site_label
_atom_site_fract_x
_atom_site_fract_y
_atom_site_fract_z
_atom_site_U_iso_or_equiv
_atom_site_adp_type
_atom_site_calc_flag
_atom_site_refinement_flags
_atom_site_occupancy
_atom_site_symmetry_multiplicity
Pd Pd1 0.90550(19) 0.12584(17) 0.60326(15) 0.0290(5) Uani d U 1 1
I I1 0.73851(16) 0.25228(15) 0.74043(14) 0.0394(4) Uani d U 1 1
I I2 1.16461(15) 0.07401(13) 0.73991(14) 0.0348(5) Uani d U 1 1
S S1 0.6901(6) -0.0930(5) 0.6061(5) 0.0343(13) Uani d U 1 1
S S4 0.6849(7) 0.1801(5) 0.4850(5) 0.0296(12) Uani d U 1 1
S S7 1.0488(6) 0.0290(5) 0.4691(5) 0.0273(12) Uani d U 1 1
C C2 0.535(2) -0.044(2) 0.5067(18) 0.033(3) Uani d U 1 1
H H2A 0.5826 -0.0662 0.4374 0.040 Uiso calc R 1 1
H H2B 0.4182 -0.0818 0.5167 0.040 Uiso calc R 1 1
C C3 0.501(2) 0.080(2) 0.5042(17) 0.033(3) Uani d U 1 1
H H3A 0.4410 0.0996 0.5711 0.040 Uiso calc R 1 1
H H3B 0.4113 0.0937 0.4480 0.040 Uiso calc R 1 1
C C5 0.770(2) 0.134(2) 0.3531(16) 0.029(3) Uani d U 1 1
H H5A 0.6646 0.1210 0.3072 0.034 Uiso calc R 1 1
H H5B 0.8399 0.1962 0.3221 0.034 Uiso calc R 1 1
C C6 0.888(2) 0.0308(19) 0.3524(17) 0.027(3) Uani d U 1 1
H H6A 0.9589 0.0285 0.2867 0.032 Uiso calc R 1 1
H H6B 0.8104 -0.0358 0.3546 0.032 Uiso calc R 1 1
C C8 1.040(2) -0.123(2) 0.5037(17) 0.030(3) Uani d U 1 1
H H8A 1.0888 -0.1644 0.4432 0.036 Uiso calc R 1 1
H H8C 1.1245 -0.1346 0.5628 0.036 Uiso calc R 1 1
C C9 0.863(3) -0.1750(18) 0.5331(17) 0.034(3) Uani d U 1 1
H H9C 0.8906 -0.2415 0.5755 0.041 Uiso calc R 1 1
H H9A 0.8058 -0.2013 0.4676 0.041 Uiso calc R 1 1

loop_
_atom_site_aniso_label
_atom_site_aniso_U_11
_atom_site_aniso_U_22
_atom_site_aniso_U_33
_atom_site_aniso_U_12
_atom_site_aniso_U_13
_atom_site_aniso_U_23
Pd1 0.0218(7) 0.0316(17) 0.0337(16) 0.0010(9) -0.0053(8) -0.0011(8)
I1 0.0472(7) 0.0325(15) 0.0386(14) 0.0051(8) -0.0023(9) -0.0015(8)
I2 0.0254(6) 0.0410(16) 0.0380(14) 0.0001(7) -0.0068(9) 0.0054(8)
S1 0.029(2) 0.032(3) 0.042(4) -0.003(2) 0.001(2) 0.001(2)
S4 0.019(2) 0.033(4) 0.037(3) 0.007(2) -0.001(2) -0.001(2)
S7 0.012(2) 0.031(4) 0.038(3) 0.003(2) -0.0048(19) 0.001(2)
C2 0.015(5) 0.039(5) 0.045(7) -0.002(3) 0.003(4) -0.005(5)
C3 0.013(4) 0.041(6) 0.046(7) 0.006(4) 0.001(4) -0.004(5)
C5 0.024(5) 0.029(7) 0.033(3) 0.009(5) -0.003(4) 0.004(5)
C6 0.020(5) 0.028(7) 0.033(4) 0.007(5) -0.004(4) 0.001(4)
C8 0.019(5) 0.030(4) 0.042(7) 0.006(5) -0.010(5) 0.003(4)
C9 0.029(5) 0.028(4) 0.045(8) 0.003(4) -0.001(5) 0.004(5)

loop_
_atom_type_symbol
_atom_type_description
_atom_type_scat_dispersion_real
_atom_type_scat_dispersion_imag
_atom_type_scat_source
C C 0.0033 0.0016 'International Tables Vol C Tables 4.2.6.8 and 6.1.1.4'
H H 0.0000 0.0000 'International Tables Vol C Tables 4.2.6.8 and 6.1.1.4'
S S 0.1246 0.1234 'International Tables Vol C Tables 4.2.6.8 and 6.1.1.4'
Pd Pd -0.9988 1.0072 'International Tables Vol C Tables 4.2.6.8 and 6.1.1.4'
I I -0.4742 1.8119 'International Tables Vol C Tables 4.2.6.8 and 6.1.1.4'

loop_
_geom_angle_atom_site_label_1
_geom_angle_atom_site_label_2
_geom_angle_atom_site_label_3
_geom_angle_site_symmetry_3
_geom_angle
S4 Pd1 S7 . 89.1(2)
S4 Pd1 I1 . 86.48(16)
S7 Pd1 I1 . 173.9(2)
S4 Pd1 I2 . 177.11(19)
S7 Pd1 I2 . 92.05(15)
I1 Pd1 I2 . 92.22(8)
S4 Pd1 S1 . 83.4(2)
S7 Pd1 S1 . 79.34(19)
I1 Pd1 S1 . 104.19(13)
I2 Pd1 S1 . 99.42(13)
S4 Pd1 S4 4_556 91.09(11)
S7 Pd1 S4 4_556 79.6(2)
I1 Pd1 S4 4_556 96.32(13)
I2 Pd1 S4 4_556 86.49(12)
S1 Pd1 S4 4_556 158.34(17)
Pd1 I1 I2 3_756 121.73(7)
C2 S1 C9 . 105.0(10)
C2 S1 Pd1 . 92.2(7)
C9 S1 Pd1 . 95.3(7)
C3 S4 C5 . 100.2(10)
C3 S4 Pd1 . 104.5(7)
C5 S4 Pd1 . 105.3(6)
C8 S7 C6 . 100.0(9)
C8 S7 Pd1 . 107.4(7)
C6 S7 Pd1 . 106.5(6)
C3 C2 S1 . 116.4(14)
C3 C2 H2A . 108.2
S1 C2 H2A . 108.2
C3 C2 H2B . 108.2
S1 C2 H2B . 108.2
H2A C2 H2B . 107.3
C2 C3 S4 . 121.6(12)
C2 C3 H3A . 106.9
S4 C3 H3A . 106.9
C2 C3 H3B . 106.9
S4 C3 H3B . 106.9
H3A C3 H3B . 106.7
C6 C5 S4 . 116.0(14)
C6 C5 H5A . 108.3
S4 C5 H5A . 108.3
C6 C5 H5B . 108.3
S4 C5 H5B . 108.3
H5A C5 H5B . 107.4
C5 C6 S7 . 111.3(14)
C5 C6 H6A . 109.4
S7 C6 H6A . 109.4
C5 C6 H6B . 109.4
S7 C6 H6B . 109.4
H6A C6 H6B . 108.0
C9 C8 S7 . 119.7(14)
C9 C8 H8A . 107.4
S7 C8 H8A . 107.4
C9 C8 H8C . 107.4
S7 C8 H8C . 107.4
H8A C8 H8C . 106.9
C8 C9 S1 . 120.0(17)
C8 C9 H9C . 107.3
S1 C9 H9C . 107.3
C8 C9 H9A . 107.3
S1 C9 H9A . 107.3
H9C C9 H9A . 106.9

loop_
_geom_bond_atom_site_label_1
_geom_bond_atom_site_label_2
_geom_bond_site_symmetry_2
_geom_bond_distance
Pd1 S4 . 2.273(5)
Pd1 S7 . 2.283(6)
Pd1 I1 . 2.579(2)
Pd1 I2 . 2.615(2)
Pd1 S1 . 3.023(7)
Pd1 S4 4_556 3.255(6)
I1 I2 3_756 3.876(3)
S1 C2 . 1.78(2)
S1 C9 . 1.831(19)
S4 C3 . 1.80(2)
S4 C5 . 1.84(2)
S7 C8 . 1.85(2)
S7 C6 . 1.868(19)
C2 C3 . 1.49(3)
C2 H2A . 0.9700
C2 H2B . 0.9700
C3 H3A . 0.9700
C3 H3B . 0.9700
C5 C6 . 1.50(3)
C5 H5A . 0.9700
C5 H5B . 0.9700
C6 H6A . 0.9700
C6 H6B . 0.9700
C8 C9 . 1.47(3)
C8 H8A . 0.9700
C8 H8C . 0.9700
C9 H9C . 0.9700
C9 H9A . 0.9700
